data_4000934
loop_
_publ_author_name
'Xia, Sheng-Qing'
'Bobev, Svilen'

_publ_section_title
;
 New Manganese-Bearing Antimonides and Bismuthides with Complex
 Structures. Synthesis, Structural Characterization, and Electronic
 Properties of Yb9Mn4+xPn9(Pn= Sb or Bi)&#x2020;
;
_journal_issue 3
_journal_name_full 'Chemistry of Materials'
_journal_page_first 840
_journal_paper_doi 10.1021/cm901633r
_journal_volume 22
_journal_year 2010
_chemical_formula_moiety 'Bi9 Ca9 Mn4'
_chemical_formula_sum 'Bi9 Ca9 Mn4'
_chemical_formula_weight 2461.30
_chemical_name_systematic
; 
 ? 
;
_space_group_IT_number 55
_symmetry_cell_setting orthorhombic
_symmetry_space_group_name_Hall '-P 2 2ab'
_symmetry_space_group_name_H-M 'P b a m'
_atom_sites_solution_primary direct
_atom_sites_solution_secondary difmap
_audit_creation_method SHELXL-97
_cell_angle_alpha 90.00
_cell_angle_beta 90.00
_cell_angle_gamma 90.00
_cell_formula_units_Z 2
_cell_length_a 22.367(5)
_cell_length_b 12.499(3)
_cell_length_c 4.7060(10)
_cell_measurement_reflns_used 9999
_cell_measurement_temperature 90(2)
_cell_measurement_theta_max 27.1
_cell_measurement_theta_min 1.8
_cell_volume 1315.6(5)
_computing_cell_refinement 'SMART (Bruker, 2000)'
_computing_data_collection 'SMART (Bruker, 2000)'
_computing_data_reduction 'SAINT (Bruker, 1999)'
_computing_molecular_graphics 'SHELXTL 5.1 (Sheldrick, 1994)'
_computing_publication_material 'SHELXL-97 (Sheldrick, 1997)'
_computing_structure_refinement 'SHELXL-97 (Sheldrick, 1997)'
_computing_structure_solution 'SHELXS-97 (Sheldrick, 1990)'
_diffrn_ambient_temperature 90(2)
_diffrn_measured_fraction_theta_full 1.000
_diffrn_measured_fraction_theta_max 1.000
_diffrn_measurement_device_type 'Bruker Smart'
_diffrn_measurement_method \w
_diffrn_radiation_monochromator graphite
_diffrn_radiation_source 'fine-focus sealed tube'
_diffrn_radiation_type MoK\a
_diffrn_radiation_wavelength 0.71073
_diffrn_reflns_av_R_equivalents 0.0521
_diffrn_reflns_av_sigmaI/netI 0.0278
_diffrn_reflns_limit_h_max 28
_diffrn_reflns_limit_h_min -28
_diffrn_reflns_limit_k_max 15
_diffrn_reflns_limit_k_min -16
_diffrn_reflns_limit_l_max 6
_diffrn_reflns_limit_l_min -5
_diffrn_reflns_number 14122
_diffrn_reflns_theta_full 27.10
_diffrn_reflns_theta_max 27.10
_diffrn_reflns_theta_min 1.82
_exptl_absorpt_coefficient_mu 63.525
_exptl_absorpt_correction_T_max 0.2516
_exptl_absorpt_correction_T_min 0.1334
_exptl_absorpt_correction_type multi-scan
_exptl_absorpt_process_details 'SADABS (Sheldrick, 2003)'
_exptl_crystal_colour black
_exptl_crystal_density_diffrn 6.213
_exptl_crystal_density_method 'not measured'
_exptl_crystal_description block
_exptl_crystal_F_000 2054
_exptl_crystal_size_max 0.05
_exptl_crystal_size_mid 0.04
_exptl_crystal_size_min 0.03
_refine_diff_density_max 3.041
_refine_diff_density_min -2.266
_refine_diff_density_rms 0.342
_refine_ls_extinction_coef 0.000093(19)
_refine_ls_extinction_expression Fc^*^=kFc[1+0.001xFc^2^\l^3^/sin(2\q)]^-1/4^
_refine_ls_extinction_method SHELXL
_refine_ls_goodness_of_fit_ref 1.078
_refine_ls_matrix_type full
_refine_ls_number_parameters 70
_refine_ls_number_reflns 1618
_refine_ls_number_restraints 0
_refine_ls_restrained_S_all 1.078
_refine_ls_R_factor_all 0.0275
_refine_ls_R_factor_gt 0.0231
_refine_ls_shift/su_max 0.001
_refine_ls_shift/su_mean 0.000
_refine_ls_structure_factor_coef Fsqd
_refine_ls_weighting_details 'calc w=1/[\s^2^(Fo^2^)+(0.0233P)^2^+4.9298P] where P=(Fo^2^+2Fc^2^)/3'
_refine_ls_weighting_scheme calc
_refine_ls_wR_factor_gt 0.0509
_refine_ls_wR_factor_ref 0.0520
_reflns_number_gt 1455
_reflns_number_total 1618
_reflns_threshold_expression >2sigma(I)
_cod_data_source_file cm901633r_si_002.cif
_cod_data_source_block CaMnBi
_cod_depositor_comments
;
The following automatic conversions were performed:

'_symmetry_cell_setting' value 'Orthorhombic' changed to
'orthorhombic' according to
/home/saulius/struct/CIF-dictionaries/cif_core.dic dictionary named
'cif_core.dic' version 2.4.2 from 2011-04-26.

Automatic conversion script
Id: cif_fix_values 1715 2011-07-08 13:25:40Z adriana 
;
_cod_original_cell_volume 1315.7(5)
_cod_database_code 4000934

loop_
_symmetry_equiv_pos_as_xyz
'x, y, z'
'-x, -y, z'
'-x+1/2, y+1/2, -z'
'x+1/2, -y+1/2, -z'
'-x, -y, -z'
'x, y, -z'
'x-1/2, -y-1/2, z'
'-x-1/2, y-1/2, z'

loop_
_atom_site_label
_atom_site_type_symbol
_atom_site_fract_x
_atom_site_fract_y
_atom_site_fract_z
_atom_site_U_iso_or_equiv
_atom_site_adp_type
_atom_site_occupancy
_atom_site_symmetry_multiplicity
_atom_site_calc_flag
_atom_site_refinement_flags
Ca1 Ca 0.0000 0.0000 0.5000 0.0191(7) Uani 1 4 d S
Ca2 Ca 0.13627(10) 0.13740(18) 0.0000 0.0176(5) Uani 1 2 d S
Ca3 Ca 0.09135(10) 0.44179(18) 0.0000 0.0158(5) Uani 1 2 d S
Ca4 Ca 0.26422(10) 0.38039(17) 0.0000 0.0149(5) Uani 1 2 d S
Ca5 Ca 0.39729(10) 0.21718(18) 0.5000 0.0173(5) Uani 1 2 d S
Bi1 Bi 0.0000 0.5000 0.5000 0.01407(14) Uani 1 4 d S
Bi2 Bi 0.494898(19) 0.30734(3) 0.0000 0.01521(11) Uani 1 2 d S
Bi3 Bi 0.309164(18) 0.12655(3) 0.0000 0.01485(11) Uani 1 2 d S
Bi4 Bi 0.353300(18) 0.46280(3) 0.5000 0.01388(11) Uani 1 2 d S
Bi5 Bi 0.169482(18) 0.31515(3) 0.5000 0.01313(11) Uani 1 2 d S
Mn1 Mn 0.04533(7) 0.27893(14) 0.5000 0.0168(4) Uani 1 2 d S
Mn2 Mn 0.24113(7) 0.11704(14) 0.5000 0.0167(4) Uani 1 2 d S

loop_
_atom_site_aniso_label
_atom_site_aniso_U_11
_atom_site_aniso_U_22
_atom_site_aniso_U_33
_atom_site_aniso_U_23
_atom_site_aniso_U_13
_atom_site_aniso_U_12
Ca1 0.0179(16) 0.0157(17) 0.0238(18) 0.000 0.000 0.0017(13)
Ca2 0.0191(12) 0.0198(12) 0.0139(11) 0.000 0.000 0.0026(9)
Ca3 0.0147(11) 0.0178(12) 0.0148(11) 0.000 0.000 0.0017(9)
Ca4 0.0138(11) 0.0156(12) 0.0154(11) 0.000 0.000 -0.0007(9)
Ca5 0.0159(11) 0.0179(12) 0.0181(11) 0.000 0.000 -0.0018(9)
Bi1 0.0134(3) 0.0146(3) 0.0142(3) 0.000 0.000 0.0022(2)
Bi2 0.0168(2) 0.0162(2) 0.0126(2) 0.000 0.000 0.00065(16)
Bi3 0.0149(2) 0.0168(2) 0.0129(2) 0.000 0.000 0.00086(16)
Bi4 0.0130(2) 0.0144(2) 0.0142(2) 0.000 0.000 0.00059(16)
Bi5 0.0114(2) 0.0148(2) 0.0132(2) 0.000 0.000 -0.00010(15)
Mn1 0.0144(8) 0.0184(9) 0.0177(9) 0.000 0.000 -0.0006(7)
Mn2 0.0143(8) 0.0204(9) 0.0154(9) 0.000 0.000 -0.0021(7)

loop_
_atom_type_symbol
_atom_type_description
_atom_type_scat_dispersion_real
_atom_type_scat_dispersion_imag
_atom_type_scat_source
Mn Mn 0.3368 0.7283 'International Tables Vol C Tables 4.2.6.8 and 6.1.1.4'
Bi Bi -4.1077 10.2566 'International Tables Vol C Tables 4.2.6.8 and 6.1.1.4'
Ca Ca 0.2262 0.3064 'International Tables Vol C Tables 4.2.6.8 and 6.1.1.4'

loop_
_geom_angle_atom_site_label_1
_geom_angle_atom_site_label_2
_geom_angle_atom_site_label_3
_geom_angle
_geom_angle_site_symmetry_1
_geom_angle_site_symmetry_3
Bi4 Ca1 Bi4 180.0 7_565 3_546
Bi4 Ca1 Bi2 82.309(9) 7_565 7_566
Bi4 Ca1 Bi2 97.691(9) 3_546 7_566
Bi4 Ca1 Bi2 97.691(9) 7_565 3_545
Bi4 Ca1 Bi2 82.309(9) 3_546 3_545
Bi2 Ca1 Bi2 180.0 7_566 3_545
Bi4 Ca1 Bi2 82.309(9) 7_565 7_565
Bi4 Ca1 Bi2 97.691(9) 3_546 7_565
Bi2 Ca1 Bi2 88.61(2) 7_566 7_565
Bi2 Ca1 Bi2 91.39(2) 3_545 7_565
Bi4 Ca1 Bi2 97.691(9) 7_565 3_546
Bi4 Ca1 Bi2 82.309(9) 3_546 3_546
Bi2 Ca1 Bi2 91.39(2) 7_566 3_546
Bi2 Ca1 Bi2 88.61(2) 3_545 3_546
Bi2 Ca1 Bi2 180.000(10) 7_565 3_546
Bi4 Ca1 Mn1 98.15(3) 7_565 .
Bi4 Ca1 Mn1 81.85(3) 3_546 .
Bi2 Ca1 Mn1 47.395(13) 7_566 .
Bi2 Ca1 Mn1 132.605(14) 3_545 .
Bi2 Ca1 Mn1 47.395(13) 7_565 .
Bi2 Ca1 Mn1 132.605(13) 3_546 .
Bi4 Ca1 Mn1 81.85(3) 7_565 5_556
Bi4 Ca1 Mn1 98.15(3) 3_546 5_556
Bi2 Ca1 Mn1 132.604(13) 7_566 5_556
Bi2 Ca1 Mn1 47.396(13) 3_545 5_556
Bi2 Ca1 Mn1 132.604(13) 7_565 5_556
Bi2 Ca1 Mn1 47.396(13) 3_546 5_556
Mn1 Ca1 Mn1 180.0 . 5_556
Bi4 Ca1 Ca5 48.92(3) 7_565 7_565
Bi4 Ca1 Ca5 131.08(3) 3_546 7_565
Bi2 Ca1 Ca5 51.841(18) 7_566 7_565
Bi2 Ca1 Ca5 128.159(18) 3_545 7_565
Bi2 Ca1 Ca5 51.841(18) 7_565 7_565
Bi2 Ca1 Ca5 128.159(18) 3_546 7_565
Mn1 Ca1 Ca5 49.23(4) . 7_565
Mn1 Ca1 Ca5 130.77(4) 5_556 7_565
Bi4 Ca1 Ca5 131.08(3) 7_565 3_546
Bi4 Ca1 Ca5 48.92(3) 3_546 3_546
Bi2 Ca1 Ca5 128.159(18) 7_566 3_546
Bi2 Ca1 Ca5 51.841(18) 3_545 3_546
Bi2 Ca1 Ca5 128.159(18) 7_565 3_546
Bi2 Ca1 Ca5 51.841(18) 3_546 3_546
Mn1 Ca1 Ca5 130.77(4) . 3_546
Mn1 Ca1 Ca5 49.23(4) 5_556 3_546
Ca5 Ca1 Ca5 180.0 7_565 3_546
Bi4 Ca1 Ca2 131.20(3) 7_565 .
Bi4 Ca1 Ca2 48.80(3) 3_546 .
Bi2 Ca1 Ca2 97.07(3) 7_566 .
Bi2 Ca1 Ca2 82.93(3) 3_545 .
Bi2 Ca1 Ca2 48.97(3) 7_565 .
Bi2 Ca1 Ca2 131.03(3) 3_546 .
Mn1 Ca1 Ca2 53.63(3) . .
Mn1 Ca1 Ca2 126.37(3) 5_556 .
Ca5 Ca1 Ca2 93.00(4) 7_565 .
Ca5 Ca1 Ca2 87.00(4) 3_546 .
Bi4 Ca1 Ca2 48.80(3) 7_565 5
Bi4 Ca1 Ca2 131.20(3) 3_546 5
Bi2 Ca1 Ca2 131.03(3) 7_566 5
Bi2 Ca1 Ca2 48.97(3) 3_545 5
Bi2 Ca1 Ca2 82.93(3) 7_565 5
Bi2 Ca1 Ca2 97.07(3) 3_546 5
Mn1 Ca1 Ca2 126.37(3) . 5
Mn1 Ca1 Ca2 53.63(3) 5_556 5
Ca5 Ca1 Ca2 87.00(4) 7_565 5
Ca5 Ca1 Ca2 93.00(4) 3_546 5
Ca2 Ca1 Ca2 112.15(4) . 5
Bi4 Ca2 Bi4 93.99(6) 3_545 3_546
Bi4 Ca2 Bi2 102.45(5) 3_545 7_565
Bi4 Ca2 Bi2 102.45(5) 3_546 7_565
Bi4 Ca2 Bi5 85.38(2) 3_545 1_554
Bi4 Ca2 Bi5 162.91(8) 3_546 1_554
Bi2 Ca2 Bi5 94.35(5) 7_565 1_554
Bi4 Ca2 Bi5 162.91(8) 3_545 .
Bi4 Ca2 Bi5 85.38(2) 3_546 .
Bi2 Ca2 Bi5 94.35(5) 7_565 .
Bi5 Ca2 Bi5 90.25(6) 1_554 .
Bi4 Ca2 Mn2 51.74(4) 3_545 1_554
Bi4 Ca2 Mn2 114.43(7) 3_546 1_554
Bi2 Ca2 Mn2 134.75(4) 7_565 1_554
Bi5 Ca2 Mn2 52.64(4) 1_554 1_554
Bi5 Ca2 Mn2 113.21(7) . 1_554
Bi4 Ca2 Mn2 114.43(7) 3_545 .
Bi4 Ca2 Mn2 51.74(4) 3_546 .
Bi2 Ca2 Mn2 134.75(4) 7_565 .
Bi5 Ca2 Mn2 113.21(7) 1_554 .
Bi5 Ca2 Mn2 52.64(4) . .
Mn2 Ca2 Mn2 89.85(7) 1_554 .
Bi4 Ca2 Mn1 84.01(3) 3_545 1_554
Bi4 Ca2 Mn1 149.03(8) 3_546 1_554
Bi2 Ca2 Mn1 48.63(4) 7_565 1_554
Bi5 Ca2 Mn1 47.96(3) 1_554 1_554
Bi5 Ca2 Mn1 105.21(7) . 1_554
Mn2 Ca2 Mn1 88.48(4) 1_554 1_554
Mn2 Ca2 Mn1 154.46(8) . 1_554
Bi4 Ca2 Mn1 149.03(8) 3_545 .
Bi4 Ca2 Mn1 84.01(3) 3_546 .
Bi2 Ca2 Mn1 48.63(4) 7_565 .
Bi5 Ca2 Mn1 105.21(7) 1_554 .
Bi5 Ca2 Mn1 47.96(3) . .
Mn2 Ca2 Mn1 154.46(8) 1_554 .
Mn2 Ca2 Mn1 88.48(4) . .
Mn1 Ca2 Mn1 82.23(6) 1_554 .
Bi4 Ca2 Bi3 84.48(5) 3_545 .
Bi4 Ca2 Bi3 84.48(5) 3_546 .
Bi2 Ca2 Bi3 169.69(7) 7_565 .
Bi5 Ca2 Bi3 78.46(4) 1_554 .
Bi5 Ca2 Bi3 78.45(4) . .
Mn2 Ca2 Bi3 45.08(4) 1_554 .
Mn2 Ca2 Bi3 45.08(4) . .
Mn1 Ca2 Bi3 125.83(5) 1_554 .
Mn1 Ca2 Bi3 125.83(5) . .
Bi4 Ca2 Ca4 53.22(4) 3_545 3_545
Bi4 Ca2 Ca4 53.22(4) 3_546 3_545
Bi2 Ca2 Ca4 137.04(8) 7_565 3_545
Bi5 Ca2 Ca4 115.00(5) 1_554 3_545
Bi5 Ca2 Ca4 115.00(5) . 3_545
Mn2 Ca2 Ca4 62.38(5) 1_554 3_545
Mn2 Ca2 Ca4 62.38(5) . 3_545
Mn1 Ca2 Ca4 136.90(4) 1_554 3_545
Mn1 Ca2 Ca4 136.90(4) . 3_545
Bi3 Ca2 Ca4 53.28(5) . 3_545
Bi4 Ca2 Ca3 132.40(3) 3_545 .
Bi4 Ca2 Ca3 132.40(3) 3_546 .
Bi2 Ca2 Ca3 62.89(5) 7_565 .
Bi5 Ca2 Ca3 53.85(4) 1_554 .
Bi5 Ca2 Ca3 53.86(4) . .
Mn2 Ca2 Ca3 104.69(6) 1_554 .
Mn2 Ca2 Ca3 104.69(6) . .
Mn1 Ca2 Ca3 51.45(4) 1_554 .
Mn1 Ca2 Ca3 51.45(4) . .
Bi3 Ca2 Ca3 106.80(6) . .
Ca4 Ca2 Ca3 160.08(8) 3_545 .
Bi1 Ca3 Bi1 94.66(6) 1_554 .
Bi1 Ca3 Bi3 106.22(5) 1_554 3
Bi1 Ca3 Bi3 106.22(5) . 3
Bi1 Ca3 Mn1 54.04(4) 1_554 1_554
Bi1 Ca3 Mn1 117.95(8) . 1_554
Bi3 Ca3 Mn1 131.70(4) 3 1_554
Bi1 Ca3 Mn1 117.95(8) 1_554 .
Bi1 Ca3 Mn1 54.04(4) . .
Bi3 Ca3 Mn1 131.70(4) 3 .
Mn1 Ca3 Mn1 91.78(7) 1_554 .
Bi1 Ca3 Bi5 85.619(19) 1_554 1_554
Bi1 Ca3 Bi5 164.24(8) . 1_554
Bi3 Ca3 Bi5 88.75(5) 3 1_554
Mn1 Ca3 Bi5 50.39(4) 1_554 1_554
Mn1 Ca3 Bi5 112.13(7) . 1_554
Bi1 Ca3 Bi5 164.24(8) 1_554 .
Bi1 Ca3 Bi5 85.620(19) . .
Bi3 Ca3 Bi5 88.75(5) 3 .
Mn1 Ca3 Bi5 112.13(7) 1_554 .
Mn1 Ca3 Bi5 50.39(4) . .
Bi5 Ca3 Bi5 89.88(6) 1_554 .
Bi1 Ca3 Bi2 79.82(5) 1_554 7_565
Bi1 Ca3 Bi2 79.82(5) . 7_565
Bi3 Ca3 Bi2 170.78(7) 3 7_565
Mn1 Ca3 Bi2 46.41(4) 1_554 7_565
Mn1 Ca3 Bi2 46.41(4) . 7_565
Bi5 Ca3 Bi2 84.73(5) 1_554 7_565
Bi5 Ca3 Bi2 84.73(5) . 7_565
Bi1 Ca3 Ca2 112.51(5) 1_554 .
Bi1 Ca3 Ca2 112.51(5) . .
Bi3 Ca3 Ca2 121.27(7) 3 .
Mn1 Ca3 Ca2 58.64(5) 1_554 .
Mn1 Ca3 Ca2 58.64(5) . .
Bi5 Ca3 Ca2 53.60(4) 1_554 .
Bi5 Ca3 Ca2 53.60(4) . .
Bi2 Ca3 Ca2 49.51(5) 7_565 .
Bi1 Ca3 Ca4 132.11(3) 1_554 .
Bi1 Ca3 Ca4 132.11(3) . .
Bi3 Ca3 Ca4 57.29(5) 3 .
Mn1 Ca3 Ca4 100.78(6) 1_554 .
Mn1 Ca3 Ca4 100.79(6) . .
Bi5 Ca3 Ca4 52.62(4) 1_554 .
Bi5 Ca3 Ca4 52.62(4) . .
Bi2 Ca3 Ca4 113.49(7) 7_565 .
Ca2 Ca3 Ca4 63.98(6) . .
Bi1 Ca3 Ca5 105.41(6) 1_554 3_556
Bi1 Ca3 Ca5 55.76(4) . 3_556
Bi3 Ca3 Ca5 50.53(4) 3 3_556
Mn1 Ca3 Ca5 159.29(7) 1_554 3_556
Mn1 Ca3 Ca5 97.27(4) . 3_556
Bi5 Ca3 Ca5 139.25(7) 1_554 3_556
Bi5 Ca3 Ca5 87.81(4) . 3_556
Bi2 Ca3 Ca5 135.40(5) 7_565 3_556
Ca2 Ca3 Ca5 141.37(4) . 3_556
Ca4 Ca3 Ca5 95.78(6) . 3_556
Bi1 Ca3 Ca5 55.76(4) 1_554 3
Bi1 Ca3 Ca5 105.41(6) . 3
Bi3 Ca3 Ca5 50.53(4) 3 3
Mn1 Ca3 Ca5 97.27(4) 1_554 3
Mn1 Ca3 Ca5 159.29(7) . 3
Bi5 Ca3 Ca5 87.81(4) 1_554 3
Bi5 Ca3 Ca5 139.25(7) . 3
Bi2 Ca3 Ca5 135.40(5) 7_565 3
Ca2 Ca3 Ca5 141.37(4) . 3
Ca4 Ca3 Ca5 95.78(6) . 3
Ca5 Ca3 Ca5 68.57(5) 3_556 3
Bi4 Ca4 Bi4 92.74(6) . 1_554
Bi4 Ca4 Bi5 87.441(18) . .
Bi4 Ca4 Bi5 175.63(8) 1_554 .
Bi4 Ca4 Bi5 175.63(8) . 1_554
Bi4 Ca4 Bi5 87.442(18) 1_554 1_554
Bi5 Ca4 Bi5 92.04(6) . 1_554
Bi4 Ca4 Bi3 96.72(5) . .
Bi4 Ca4 Bi3 96.72(5) 1_554 .
Bi5 Ca4 Bi3 87.59(5) . .
Bi5 Ca4 Bi3 87.59(5) 1_554 .
Bi4 Ca4 Bi3 90.51(5) . 3
Bi4 Ca4 Bi3 90.51(5) 1_554 3
Bi5 Ca4 Bi3 85.13(5) . 3
Bi5 Ca4 Bi3 85.12(5) 1_554 3
Bi3 Ca4 Bi3 169.50(7) . 3
Bi4 Ca4 Mn2 47.25(3) . 3_556
Bi4 Ca4 Mn2 102.82(6) 1_554 3_556
Bi5 Ca4 Mn2 74.15(3) . 3_556
Bi5 Ca4 Mn2 128.48(7) 1_554 3_556
Bi3 Ca4 Mn2 139.05(4) . 3_556
Bi3 Ca4 Mn2 45.17(3) 3 3_556
Bi4 Ca4 Mn2 102.82(6) . 3
Bi4 Ca4 Mn2 47.25(3) 1_554 3
Bi5 Ca4 Mn2 128.49(7) . 3
Bi5 Ca4 Mn2 74.15(3) 1_554 3
Bi3 Ca4 Mn2 139.05(4) . 3
Bi3 Ca4 Mn2 45.17(3) 3 3
Mn2 Ca4 Mn2 76.96(5) 3_556 3
Bi4 Ca4 Ca2 52.45(3) . 3
Bi4 Ca4 Ca2 52.44(3) 1_554 3
Bi5 Ca4 Ca2 125.03(4) . 3
Bi5 Ca4 Ca2 125.03(4) 1_554 3
Bi3 Ca4 Ca2 127.71(7) . 3
Bi3 Ca4 Ca2 62.79(5) 3 3
Mn2 Ca4 Ca2 51.32(4) 3_556 3
Mn2 Ca4 Ca2 51.32(4) 3 3
Bi4 Ca4 Ca3 122.65(5) . .
Bi4 Ca4 Ca3 122.65(5) 1_554 .
Bi5 Ca4 Ca3 54.05(4) . .
Bi5 Ca4 Ca3 54.05(4) 1_554 .
Bi3 Ca4 Ca3 118.81(7) . .
Bi3 Ca4 Ca3 50.69(5) 3 .
Mn2 Ca4 Ca3 79.44(5) 3_556 .
Mn2 Ca4 Ca3 79.44(5) 3 .
Ca2 Ca4 Ca3 113.49(7) 3 .
Bi4 Ca4 Ca2 130.61(4) . .
Bi4 Ca4 Ca2 130.61(4) 1_554 .
Bi5 Ca4 Ca2 51.25(3) . .
Bi5 Ca4 Ca2 51.25(3) 1_554 .
Bi3 Ca4 Ca2 60.88(5) . .
Bi3 Ca4 Ca2 108.62(6) 3 .
Mn2 Ca4 Ca2 123.20(5) 3_556 .
Mn2 Ca4 Ca2 123.20(5) 3 .
Ca2 Ca4 Ca2 171.42(7) 3 .
Ca3 Ca4 Ca2 57.93(6) . .
Bi4 Ca4 Ca5 97.01(6) . 1_554
Bi4 Ca4 Ca5 48.03(4) 1_554 1_554
Bi5 Ca4 Ca5 136.28(7) . 1_554
Bi5 Ca4 Ca5 86.36(4) 1_554 1_554
Bi3 Ca4 Ca5 48.69(4) . 1_554
Bi3 Ca4 Ca5 137.99(4) 3 1_554
Mn2 Ca4 Ca5 137.07(7) 3_556 1_554
Mn2 Ca4 Ca5 93.01(4) 3 1_554
Ca2 Ca4 Ca5 89.76(6) 3 1_554
Ca3 Ca4 Ca5 140.34(4) . 1_554
Ca2 Ca4 Ca5 97.42(6) . 1_554
Bi4 Ca5 Bi3 98.39(5) . .
Bi4 Ca5 Bi3 98.39(5) . 1_556
Bi3 Ca5 Bi3 91.97(6) . 1_556
Bi4 Ca5 Mn1 106.93(7) . 7_665
Bi3 Ca5 Mn1 127.40(4) . 7_665
Bi3 Ca5 Mn1 127.40(4) 1_556 7_665
Bi4 Ca5 Bi2 83.13(5) . 1_556
Bi3 Ca5 Bi2 177.12(6) . 1_556
Bi3 Ca5 Bi2 90.223(17) 1_556 1_556
Mn1 Ca5 Bi2 49.72(3) 7_665 1_556
Bi4 Ca5 Bi2 83.13(5) . .
Bi3 Ca5 Bi2 90.223(18) . .
Bi3 Ca5 Bi2 177.12(6) 1_556 .
Mn1 Ca5 Bi2 49.72(3) 7_665 .
Bi2 Ca5 Bi2 87.53(5) 1_556 .
Bi4 Ca5 Bi1 157.53(7) . 3_546
Bi3 Ca5 Bi1 97.17(5) . 3_546
Bi3 Ca5 Bi1 97.17(5) 1_556 3_546
Mn1 Ca5 Bi1 50.60(4) 7_665 3_546
Bi2 Ca5 Bi1 80.69(4) 1_556 3_546
Bi2 Ca5 Bi1 80.69(4) . 3_546
Bi4 Ca5 Mn2 91.95(6) . .
Bi3 Ca5 Mn2 46.85(3) . .
Bi3 Ca5 Mn2 46.85(3) 1_556 .
Mn1 Ca5 Mn2 161.12(8) 7_665 .
Bi2 Ca5 Mn2 135.72(3) 1_556 .
Bi2 Ca5 Mn2 135.72(3) . .
Bi1 Ca5 Mn2 110.52(7) 3_546 .
Bi4 Ca5 Ca3 143.45(4) . 3_545
Bi3 Ca5 Ca3 49.18(4) . 3_545
Bi3 Ca5 Ca3 99.00(6) 1_556 3_545
Mn1 Ca5 Ca3 87.20(6) 7_665 3_545
Bi2 Ca5 Ca3 128.57(7) 1_556 3_545
Bi2 Ca5 Ca3 81.04(4) . 3_545
Bi1 Ca5 Ca3 48.06(4) 3_546 3_545
Mn2 Ca5 Ca3 77.25(5) . 3_545
Bi4 Ca5 Ca3 143.45(4) . 3_546
Bi3 Ca5 Ca3 99.00(6) . 3_546
Bi3 Ca5 Ca3 49.18(4) 1_556 3_546
Mn1 Ca5 Ca3 87.20(6) 7_665 3_546
Bi2 Ca5 Ca3 81.04(4) 1_556 3_546
Bi2 Ca5 Ca3 128.57(7) . 3_546
Bi1 Ca5 Ca3 48.06(4) 3_546 3_546
Mn2 Ca5 Ca3 77.25(5) . 3_546
Ca3 Ca5 Ca3 68.57(5) 3_545 3_546
Bi4 Ca5 Ca1 50.79(4) . 3_556
Bi3 Ca5 Ca1 128.21(4) . 3_556
Bi3 Ca5 Ca1 128.21(4) 1_556 3_556
Mn1 Ca5 Ca1 56.14(4) 7_665 3_556
Bi2 Ca5 Ca1 51.14(3) 1_556 3_556
Bi2 Ca5 Ca1 51.14(3) . 3_556
Bi1 Ca5 Ca1 106.74(5) 3_546 3_556
Mn2 Ca5 Ca1 142.73(7) . 3_556
Ca3 Ca5 Ca1 131.13(5) 3_545 3_556
Ca3 Ca5 Ca1 131.13(5) 3_546 3_556
Bi4 Ca5 Ca4 48.56(4) . .
Bi3 Ca5 Ca4 49.83(4) . .
Bi3 Ca5 Ca4 98.08(6) 1_556 .
Mn1 Ca5 Ca4 133.15(5) 7_665 .
Bi2 Ca5 Ca4 131.63(7) 1_556 .
Bi2 Ca5 Ca4 84.76(4) . .
Bi1 Ca5 Ca4 143.88(4) 3_546 .
Mn2 Ca5 Ca4 60.62(5) . .
Ca3 Ca5 Ca4 97.16(4) 3_545 .
Ca3 Ca5 Ca4 137.73(7) 3_546 .
Ca1 Ca5 Ca4 88.82(5) 3_556 .
Mn1 Bi1 Mn1 180.0 . 5_566
Mn1 Bi1 Ca3 115.68(4) . 5_565
Mn1 Bi1 Ca3 64.32(4) 5_566 5_565
Mn1 Bi1 Ca3 64.32(4) . 1_556
Mn1 Bi1 Ca3 115.68(4) 5_566 1_556
Ca3 Bi1 Ca3 180.0 5_565 1_556
Mn1 Bi1 Ca3 115.68(4) . 5_566
Mn1 Bi1 Ca3 64.32(4) 5_566 5_566
Ca3 Bi1 Ca3 94.67(6) 5_565 5_566
Ca3 Bi1 Ca3 85.33(6) 1_556 5_566
Mn1 Bi1 Ca3 64.32(4) . .
Mn1 Bi1 Ca3 115.68(4) 5_566 .
Ca3 Bi1 Ca3 85.33(6) 5_565 .
Ca3 Bi1 Ca3 94.67(6) 1_556 .
Ca3 Bi1 Ca3 180.0 5_566 .
Mn1 Bi1 Ca5 119.61(5) . 3_556
Mn1 Bi1 Ca5 60.39(5) 5_566 3_556
Ca3 Bi1 Ca5 103.82(5) 5_565 3_556
Ca3 Bi1 Ca5 76.18(5) 1_556 3_556
Ca3 Bi1 Ca5 103.82(5) 5_566 3_556
Ca3 Bi1 Ca5 76.18(5) . 3_556
Mn1 Bi1 Ca5 60.39(5) . 7_565
Mn1 Bi1 Ca5 119.61(5) 5_566 7_565
Ca3 Bi1 Ca5 76.18(5) 5_565 7_565
Ca3 Bi1 Ca5 103.82(5) 1_556 7_565
Ca3 Bi1 Ca5 76.18(5) 5_566 7_565
Ca3 Bi1 Ca5 103.82(5) . 7_565
Ca5 Bi1 Ca5 180.0 3_556 7_565
Mn1 Bi2 Mn1 112.89(6) 7_665 7_664
Mn1 Bi2 Ca2 72.01(4) 7_665 7_665
Mn1 Bi2 Ca2 72.01(4) 7_664 7_665
Mn1 Bi2 Ca1 71.18(3) 7_665 3_556
Mn1 Bi2 Ca1 147.31(4) 7_664 3_556
Ca2 Bi2 Ca1 79.30(3) 7_665 3_556
Mn1 Bi2 Ca1 147.31(4) 7_665 3
Mn1 Bi2 Ca1 71.18(3) 7_664 3
Ca2 Bi2 Ca1 79.30(3) 7_665 3
Ca1 Bi2 Ca1 88.61(2) 3_556 3
Mn1 Bi2 Ca5 63.48(5) 7_665 .
Mn1 Bi2 Ca5 134.93(5) 7_664 .
Ca2 Bi2 Ca5 134.24(3) 7_665 .
Ca1 Bi2 Ca5 77.02(3) 3_556 .
Ca1 Bi2 Ca5 137.87(4) 3 .
Mn1 Bi2 Ca5 134.93(5) 7_665 1_554
Mn1 Bi2 Ca5 63.48(5) 7_664 1_554
Ca2 Bi2 Ca5 134.24(3) 7_665 1_554
Ca1 Bi2 Ca5 137.87(4) 3_556 1_554
Ca1 Bi2 Ca5 77.02(3) 3 1_554
Ca5 Bi2 Ca5 87.52(5) . 1_554
Mn1 Bi2 Ca3 57.22(3) 7_665 7_665
Mn1 Bi2 Ca3 57.22(3) 7_664 7_665
Ca2 Bi2 Ca3 67.61(5) 7_665 7_665
Ca1 Bi2 Ca3 124.63(2) 3_556 7_665
Ca1 Bi2 Ca3 124.63(2) 3 7_665
Ca5 Bi2 Ca3 95.34(5) . 7_665
Ca5 Bi2 Ca3 95.34(5) 1_554 7_665
Mn2 Bi3 Mn2 114.06(6) . 1_554
Mn2 Bi3 Ca3 110.24(4) . 3_545
Mn2 Bi3 Ca3 110.24(4) 1_554 3_545
Mn2 Bi3 Ca5 160.89(5) . 1_554
Mn2 Bi3 Ca5 74.82(4) 1_554 1_554
Ca3 Bi3 Ca5 80.29(5) 3_545 1_554
Mn2 Bi3 Ca5 74.82(4) . .
Mn2 Bi3 Ca5 160.89(5) 1_554 .
Ca3 Bi3 Ca5 80.29(5) 3_545 .
Ca5 Bi3 Ca5 91.97(6) 1_554 .
Mn2 Bi3 Ca4 82.91(4) . .
Mn2 Bi3 Ca4 82.91(4) 1_554 .
Ca3 Bi3 Ca4 153.64(6) 3_545 .
Ca5 Bi3 Ca4 81.48(5) 1_554 .
Ca5 Bi3 Ca4 81.48(5) . .
Mn2 Bi3 Ca4 72.98(4) . 3_545
Mn2 Bi3 Ca4 72.98(4) 1_554 3_545
Ca3 Bi3 Ca4 72.02(6) 3_545 3_545
Ca5 Bi3 Ca4 126.09(4) 1_554 3_545
Ca5 Bi3 Ca4 126.09(4) . 3_545
Ca4 Bi3 Ca4 134.344(19) . 3_545
Mn2 Bi3 Ca2 57.27(3) . .
Mn2 Bi3 Ca2 57.27(3) 1_554 .
Ca3 Bi3 Ca2 135.95(5) 3_545 .
Ca5 Bi3 Ca2 126.15(4) 1_554 .
Ca5 Bi3 Ca2 126.15(4) . .
Ca4 Bi3 Ca2 70.41(5) . .
Ca4 Bi3 Ca2 63.93(5) 3_545 .
Mn2 Bi4 Ca2 66.19(5) 3_556 3_556
Mn2 Bi4 Ca2 66.19(5) 3_556 3
Ca2 Bi4 Ca2 93.98(6) 3_556 3
Mn2 Bi4 Ca5 150.16(5) 3_556 .
Ca2 Bi4 Ca5 128.59(4) 3_556 .
Ca2 Bi4 Ca5 128.59(4) 3 .
Mn2 Bi4 Ca4 76.17(5) 3_556 .
Ca2 Bi4 Ca4 142.06(6) 3_556 .
Ca2 Bi4 Ca4 74.34(5) 3 .
Ca5 Bi4 Ca4 83.41(5) . .
Mn2 Bi4 Ca4 76.17(5) 3_556 1_556
Ca2 Bi4 Ca4 74.34(5) 3_556 1_556
Ca2 Bi4 Ca4 142.06(6) 3 1_556
Ca5 Bi4 Ca4 83.41(5) . 1_556
Ca4 Bi4 Ca4 92.74(6) . 1_556
Mn2 Bi4 Ca1 129.54(4) 3_556 3_556
Ca2 Bi4 Ca1 80.39(4) 3_556 3_556
Ca2 Bi4 Ca1 80.39(4) 3 3_556
Ca5 Bi4 Ca1 80.30(4) . 3_556
Ca4 Bi4 Ca1 130.64(3) . 3_556
Ca4 Bi4 Ca1 130.64(3) 1_556 3_556
Mn1 Bi5 Mn2 113.65(5) . .
Mn1 Bi5 Ca4 132.82(3) . 1_556
Mn2 Bi5 Ca4 81.79(5) . 1_556
Mn1 Bi5 Ca4 132.82(3) . .
Mn2 Bi5 Ca4 81.79(5) . .
Ca4 Bi5 Ca4 92.04(6) 1_556 .
Mn1 Bi5 Ca2 70.83(5) . 1_556
Mn2 Bi5 Ca2 63.88(4) . 1_556
Ca4 Bi5 Ca2 78.57(5) 1_556 1_556
Ca4 Bi5 Ca2 145.27(6) . 1_556
Mn1 Bi5 Ca2 70.82(5) . .
Mn2 Bi5 Ca2 63.88(4) . .
Ca4 Bi5 Ca2 145.27(6) 1_556 .
Ca4 Bi5 Ca2 78.57(5) . .
Ca2 Bi5 Ca2 90.25(6) 1_556 .
Mn1 Bi5 Ca3 63.81(4) . .
Mn2 Bi5 Ca3 133.16(3) . .
Ca4 Bi5 Ca3 136.87(5) 1_556 .
Ca4 Bi5 Ca3 73.33(5) . .
Ca2 Bi5 Ca3 134.52(6) 1_556 .
Ca2 Bi5 Ca3 72.54(5) . .
Mn1 Bi5 Ca3 63.81(4) . 1_556
Mn2 Bi5 Ca3 133.16(3) . 1_556
Ca4 Bi5 Ca3 73.33(5) 1_556 1_556
Ca4 Bi5 Ca3 136.87(5) . 1_556
Ca2 Bi5 Ca3 72.54(5) 1_556 1_556
Ca2 Bi5 Ca3 134.52(6) . 1_556
Ca3 Bi5 Ca3 89.88(6) . 1_556
Bi5 Mn1 Bi2 117.11(4) . 7_565
Bi5 Mn1 Bi2 117.11(4) . 7_566
Bi2 Mn1 Bi2 112.89(6) 7_565 7_566
Bi5 Mn1 Bi1 100.89(5) . .
Bi2 Mn1 Bi1 102.77(4) 7_565 .
Bi2 Mn1 Bi1 102.77(4) 7_566 .
Bi5 Mn1 Ca3 65.80(5) . 1_556
Bi2 Mn1 Ca3 163.96(7) 7_565 1_556
Bi2 Mn1 Ca3 76.37(3) 7_566 1_556
Bi1 Mn1 Ca3 61.64(5) . 1_556
Bi5 Mn1 Ca3 65.80(5) . .
Bi2 Mn1 Ca3 76.37(3) 7_565 .
Bi2 Mn1 Ca3 163.96(7) 7_566 .
Bi1 Mn1 Ca3 61.64(5) . .
Ca3 Mn1 Ca3 91.78(7) 1_556 .
Bi5 Mn1 Ca5 169.90(8) . 7_565
Bi2 Mn1 Ca5 66.81(4) 7_565 7_565
Bi2 Mn1 Ca5 66.81(4) 7_566 7_565
Bi1 Mn1 Ca5 69.01(5) . 7_565
Ca3 Mn1 Ca5 107.75(6) 1_556 7_565
Ca3 Mn1 Ca5 107.75(6) . 7_565
Bi5 Mn1 Ca2 61.22(5) . .
Bi2 Mn1 Ca2 59.35(4) 7_565 .
Bi2 Mn1 Ca2 125.89(6) 7_566 .
Bi1 Mn1 Ca2 131.30(4) . .
Ca3 Mn1 Ca2 126.92(7) 1_556 .
Ca3 Mn1 Ca2 69.90(5) . .
Ca5 Mn1 Ca2 125.15(5) 7_565 .
Bi5 Mn1 Ca2 61.21(5) . 1_556
Bi2 Mn1 Ca2 125.89(6) 7_565 1_556
Bi2 Mn1 Ca2 59.35(4) 7_566 1_556
Bi1 Mn1 Ca2 131.30(4) . 1_556
Ca3 Mn1 Ca2 69.90(5) 1_556 1_556
Ca3 Mn1 Ca2 126.92(7) . 1_556
Ca5 Mn1 Ca2 125.15(5) 7_565 1_556
Ca2 Mn1 Ca2 82.23(6) . 1_556
Bi5 Mn1 Ca1 115.47(5) . .
Bi2 Mn1 Ca1 61.42(3) 7_565 .
Bi2 Mn1 Ca1 61.42(3) 7_566 .
Bi1 Mn1 Ca1 143.64(6) . .
Ca3 Mn1 Ca1 133.17(4) 1_556 .
Ca3 Mn1 Ca1 133.17(4) . .
Ca5 Mn1 Ca1 74.63(5) 7_565 .
Ca2 Mn1 Ca1 71.58(5) . .
Ca2 Mn1 Ca1 71.58(5) 1_556 .
Bi3 Mn2 Bi3 114.06(6) 1_556 .
Bi3 Mn2 Bi4 115.42(4) 1_556 3_546
Bi3 Mn2 Bi4 115.42(4) . 3_546
Bi3 Mn2 Bi5 105.02(4) 1_556 .
Bi3 Mn2 Bi5 105.02(4) . .
Bi4 Mn2 Bi5 99.48(5) 3_546 .
Bi3 Mn2 Ca2 77.66(3) 1_556 1_556
Bi3 Mn2 Ca2 166.20(6) . 1_556
Bi4 Mn2 Ca2 62.07(5) 3_546 1_556
Bi5 Mn2 Ca2 63.48(5) . 1_556
Bi3 Mn2 Ca2 166.20(6) 1_556 .
Bi3 Mn2 Ca2 77.66(3) . .
Bi4 Mn2 Ca2 62.07(5) 3_546 .
Bi5 Mn2 Ca2 63.48(5) . .
Ca2 Mn2 Ca2 89.85(7) 1_556 .
Bi3 Mn2 Ca5 58.33(3) 1_556 .
Bi3 Mn2 Ca5 58.33(3) . .
Bi4 Mn2 Ca5 157.33(7) 3_546 .
Bi5 Mn2 Ca5 103.19(6) . .
Ca2 Mn2 Ca5 129.56(5) 1_556 .
Ca2 Mn2 Ca5 129.56(5) . .
Bi3 Mn2 Ca4 124.91(6) 1_556 3_545
Bi3 Mn2 Ca4 61.86(3) . 3_545
Bi4 Mn2 Ca4 56.58(4) 3_546 3_545
Bi5 Mn2 Ca4 129.75(5) . 3_545
Ca2 Mn2 Ca4 118.48(7) 1_556 3_545
Ca2 Mn2 Ca4 66.30(5) . 3_545
Ca5 Mn2 Ca4 107.08(6) . 3_545
Bi3 Mn2 Ca4 61.86(3) 1_556 3_546
Bi3 Mn2 Ca4 124.91(6) . 3_546
Bi4 Mn2 Ca4 56.58(4) 3_546 3_546
Bi5 Mn2 Ca4 129.75(5) . 3_546
Ca2 Mn2 Ca4 66.30(5) 1_556 3_546
Ca2 Mn2 Ca4 118.48(7) . 3_546
Ca5 Mn2 Ca4 107.08(6) . 3_546
Ca4 Mn2 Ca4 76.96(5) 3_545 3_546

loop_
_geom_bond_atom_site_label_1
_geom_bond_atom_site_label_2
_geom_bond_distance
_geom_bond_site_symmetry_2
Ca1 Bi4 3.3140(8) 7_565
Ca1 Bi4 3.3140(8) 3_546
Ca1 Bi2 3.3688(6) 7_566
Ca1 Bi2 3.3688(6) 3_545
Ca1 Bi2 3.3688(6) 7_565
Ca1 Bi2 3.3688(6) 3_546
Ca1 Mn1 3.6309(19) .
Ca1 Mn1 3.6309(19) 5_556
Ca1 Ca5 4.216(2) 7_565
Ca1 Ca5 4.216(2) 3_546
Ca1 Ca2 4.216(2) .
Ca1 Ca2 4.216(2) 5
Ca2 Bi4 3.2177(16) 3_545
Ca2 Bi4 3.2177(16) 3_546
Ca2 Bi2 3.237(2) 7_565
Ca2 Bi5 3.3203(17) 1_554
Ca2 Bi5 3.3203(17) .
Ca2 Mn2 3.332(2) 1_554
Ca2 Mn2 3.332(2) .
Ca2 Mn1 3.578(2) 1_554
Ca2 Mn1 3.578(2) .
Ca2 Bi3 3.869(2) .
Ca2 Ca4 3.908(3) 3_545
Ca2 Ca3 3.935(3) .
Ca3 Bi1 3.2001(16) 1_554
Ca3 Bi1 3.2001(16) .
Ca3 Bi3 3.207(2) 3
Ca3 Mn1 3.277(2) 1_554
Ca3 Mn1 3.277(2) .
Ca3 Bi5 3.3311(17) 1_554
Ca3 Bi5 3.3312(17) .
Ca3 Bi2 3.788(2) 7_565
Ca3 Ca4 3.942(3) .
Ca3 Ca5 4.177(3) 3_556
Ca3 Ca5 4.177(3) 3
Ca4 Bi4 3.2507(16) .
Ca4 Bi4 3.2508(16) 1_554
Ca4 Bi5 3.2699(16) .
Ca4 Bi5 3.2699(16) 1_554
Ca4 Bi3 3.328(2) .
Ca4 Bi3 3.487(2) 3
Ca4 Mn2 3.782(2) 3_556
Ca4 Mn2 3.782(2) 3
Ca4 Ca2 3.908(3) 3
Ca4 Ca5 4.308(3) 1_554
Ca5 Bi4 3.224(2) .
Ca5 Bi3 3.2719(16) .
Ca5 Bi3 3.2718(16) 1_556
Ca5 Mn1 3.312(3) 7_665
Ca5 Bi2 3.4019(17) 1_556
Ca5 Bi2 3.4019(17) .
Ca5 Bi1 3.556(2) 3_546
Ca5 Mn2 3.710(3) .
Ca5 Ca3 4.177(3) 3_545
Ca5 Ca3 4.177(3) 3_546
Ca5 Ca1 4.216(2) 3_556
Bi1 Mn1 2.9433(18) .
Bi1 Mn1 2.9434(18) 5_566
Bi1 Ca3 3.2000(16) 5_565
Bi1 Ca3 3.2000(16) 1_556
Bi1 Ca3 3.2000(16) 5_566
Bi1 Ca5 3.556(2) 3_556
Bi1 Ca5 3.556(2) 7_565
Bi2 Mn1 2.8235(10) 7_665
Bi2 Mn1 2.8235(10) 7_664
Bi2 Ca2 3.237(2) 7_665
Bi2 Ca1 3.3688(6) 3_556
Bi2 Ca1 3.3688(6) 3
Bi2 Ca5 3.4020(17) 1_554
Bi2 Ca3 3.788(2) 7_665
Bi3 Mn2 2.8047(10) .
Bi3 Mn2 2.8047(10) 1_554
Bi3 Ca3 3.207(2) 3_545
Bi3 Ca5 3.2718(16) 1_554
Bi3 Ca4 3.487(2) 3_545
Bi4 Mn2 2.8597(17) 3_556
Bi4 Ca2 3.2177(16) 3_556
Bi4 Ca2 3.2177(16) 3
Bi4 Ca4 3.2508(16) 1_556
Bi4 Ca1 3.3140(8) 3_556
Bi5 Mn1 2.8136(18) .
Bi5 Mn2 2.9495(18) .
Bi5 Ca4 3.2698(16) 1_556
Bi5 Ca2 3.3203(17) 1_556
Bi5 Ca3 3.3312(17) 1_556
Mn1 Bi2 2.8235(10) 7_565
Mn1 Bi2 2.8235(10) 7_566
Mn1 Ca3 3.277(2) 1_556
Mn1 Ca5 3.312(3) 7_565
Mn1 Ca2 3.578(2) 1_556
Mn2 Bi3 2.8047(10) 1_556
Mn2 Bi4 2.8597(17) 3_546
Mn2 Ca2 3.332(2) 1_556
Mn2 Ca4 3.782(2) 3_545
Mn2 Ca4 3.782(2) 3_546
